data_7055904
loop_
_publ_author_name
'Saha, Pinaki'
'Samanta, Debasish'
'Ghosh, Prasanta'

_publ_section_title
;
 Glyoxalbis(2-methylmercaptoanil) complexes of nickel and ruthenium:
 radical versus non-radical states
;
_journal_issue 3
_journal_name_full 'New J. Chem.'
_journal_page_first 1149
_journal_paper_doi 10.1039/C6NJ02903E
_journal_volume 41
_journal_year 2017
_chemical_formula_moiety 'C16 H16 Cl2 N2 Ni S2'
_chemical_formula_sum 'C17 H18 Cl4 N2 Ni S2'
_chemical_formula_weight 514.96
_chemical_name_systematic 1_CH2Cl2
_space_group_crystal_system orthorhombic
_space_group_IT_number 62
_space_group_name_Hall '-P 2ac 2n'
_space_group_name_H-M_alt 'P n m a'
_symmetry_space_group_name_Hall '-P 2ac 2n'
_symmetry_space_group_name_H-M 'P n m a'
_atom_sites_solution_hydrogens geom
_audit_creation_method SHELXL-2014/6
_audit_update_record
;
2016-12-11 deposited with the CCDC.
2016-12-15 downloaded from the CCDC.
;
_cell_angle_alpha 90
_cell_angle_beta 90
_cell_angle_gamma 90
_cell_formula_units_Z 4
_cell_length_a 18.1597(19)
_cell_length_b 16.2161(18)
_cell_length_c 6.9479(7)
_cell_measurement_reflns_used 6214
_cell_measurement_temperature 293(2)
_cell_measurement_theta_max 28.40
_cell_measurement_theta_min 2.52
_cell_volume 2046.0(4)
_computing_cell_refinement 'Bruker SAINT'
_computing_data_collection 'Bruker APEX2'
_computing_data_reduction 'Bruker SAINT'
_computing_molecular_graphics 'Bruker SHELXTL'
_computing_publication_material 'Bruker SHELXTL'
_computing_structure_refinement 'SHELXL-2014/7 (Sheldrick, 2014)'
_computing_structure_solution 'SHELXS-97 (Sheldrick 2008)'
_diffrn_ambient_temperature 293(2)
_diffrn_measured_fraction_theta_full 1.000
_diffrn_measured_fraction_theta_max 0.996
_diffrn_measurement_device_type 'Bruker AXS Enraf-Nonius KappaCCD'
_diffrn_measurement_method 'CCD \f- and \w-scans'
_diffrn_radiation_type MoK\a
_diffrn_radiation_wavelength 0.71073
_diffrn_reflns_av_R_equivalents 0.0293
_diffrn_reflns_av_unetI/netI 0.0164
_diffrn_reflns_Laue_measured_fraction_full 1.000
_diffrn_reflns_Laue_measured_fraction_max 0.996
_diffrn_reflns_limit_h_max 23
_diffrn_reflns_limit_h_min -23
_diffrn_reflns_limit_k_max 21
_diffrn_reflns_limit_k_min -21
_diffrn_reflns_limit_l_max 8
_diffrn_reflns_limit_l_min -9
_diffrn_reflns_number 21735
_diffrn_reflns_point_group_measured_fraction_full 1.000
_diffrn_reflns_point_group_measured_fraction_max 0.996
_diffrn_reflns_theta_full 25.242
_diffrn_reflns_theta_max 27.987
_diffrn_reflns_theta_min 2.243
_exptl_absorpt_coefficient_mu 1.680
_exptl_absorpt_correction_T_max 0.701
_exptl_absorpt_correction_T_min 0.496
_exptl_absorpt_correction_type multi-scan
_exptl_absorpt_process_details 'APEX2 (Bruker AXS Inc. 2007)'
_exptl_crystal_colour Green
_exptl_crystal_density_diffrn 1.672
_exptl_crystal_description prism
_exptl_crystal_F_000 1048
_exptl_crystal_size_max 0.45
_exptl_crystal_size_mid 0.34
_exptl_crystal_size_min 0.22
_refine_diff_density_max 0.412
_refine_diff_density_min -0.517
_refine_diff_density_rms 0.070
_refine_ls_extinction_method none
_refine_ls_goodness_of_fit_ref 0.971
_refine_ls_hydrogen_treatment constr
_refine_ls_matrix_type full
_refine_ls_number_parameters 124
_refine_ls_number_reflns 2541
_refine_ls_number_restraints 0
_refine_ls_restrained_S_all 0.971
_refine_ls_R_factor_all 0.0313
_refine_ls_R_factor_gt 0.0271
_refine_ls_shift/su_max 0.001
_refine_ls_shift/su_mean 0.000
_refine_ls_structure_factor_coef Fsqd
_refine_ls_weighting_details 'w=1/[\s^2^(Fo^2^)+(0.0438P)^2^+1.2465P] where P=(Fo^2^+2Fc^2^)/3'
_refine_ls_weighting_scheme calc
_refine_ls_wR_factor_gt 0.0725
_refine_ls_wR_factor_ref 0.0752
_reflns_Friedel_coverage 0.000
_reflns_number_gt 2269
_reflns_number_total 2541
_reflns_threshold_expression 'I > 2\s(I)'
_cod_data_source_file c6nj02903e2.cif
_cod_data_source_block 1_CH2Cl2
_cod_depositor_comments 'Adding full bibliography for 7055903--7055906.cif.'
_cod_database_code 7055904
_shelx_space_group_comment
;
The symmetry employed for this shelxl refinement is uniquely defined
by the following loop, which should always be used as a source of
symmetry information in preference to the above space-group names.
They are only intended as comments.
;
_shelxl_version_number 2014/6

loop_
_space_group_symop_operation_xyz
'x, y, z'
'-x+1/2, -y, z+1/2'
'-x, y+1/2, -z'
'x+1/2, -y+1/2, -z+1/2'
'-x, -y, -z'
'x-1/2, y, -z-1/2'
'x, -y-1/2, z'
'-x-1/2, y-1/2, z-1/2'

loop_
_atom_site_label
_atom_site_type_symbol
_atom_site_fract_x
_atom_site_fract_y
_atom_site_fract_z
_atom_site_U_iso_or_equiv
_atom_site_adp_type
_atom_site_occupancy
_atom_site_site_symmetry_order
_atom_site_calc_flag
_atom_site_refinement_flags_posn
_atom_site_refinement_flags_adp
_atom_site_refinement_flags_occupancy
Ni1 Ni 0.61082(2) 0.7500 0.36434(4) 0.02535(10) Uani 1 2 d S T P
Cl1 Cl 0.51371(3) 0.7500 0.59972(9) 0.03696(15) Uani 1 2 d S T P
Cl2 Cl 0.70436(3) 0.7500 0.12352(8) 0.03276(14) Uani 1 2 d S T P
S1 S 0.55201(2) 0.62496(3) 0.24547(6) 0.03215(12) Uani 1 1 d . . .
N1 N 0.66922(7) 0.66953(8) 0.52797(19) 0.0260(3) Uani 1 1 d . . .
C1 C 0.66039(9) 0.58354(10) 0.5116(2) 0.0281(3) Uani 1 1 d . . .
C2 C 0.70364(11) 0.52640(12) 0.6115(3) 0.0358(4) Uani 1 1 d . . .
H2A H 0.7416 0.5446 0.6905 0.043 Uiso 1 1 calc R U .
C3 C 0.69002(12) 0.44315(12) 0.5930(3) 0.0427(5) Uani 1 1 d . . .
H3A H 0.7194 0.4053 0.6579 0.051 Uiso 1 1 calc R U .
C4 C 0.63283(12) 0.41567(12) 0.4784(3) 0.0446(5) Uani 1 1 d . . .
H4A H 0.6230 0.3595 0.4692 0.054 Uiso 1 1 calc R U .
C5 C 0.59031(11) 0.47146(12) 0.3775(3) 0.0396(4) Uani 1 1 d . . .
H5A H 0.5516 0.4527 0.3016 0.048 Uiso 1 1 calc R U .
C6 C 0.60495(9) 0.55544(11) 0.3886(2) 0.0307(4) Uani 1 1 d . . .
C7 C 0.58319(13) 0.59609(14) 0.0071(3) 0.0451(5) Uani 1 1 d . . .
H7A H 0.5586 0.6294 -0.0872 0.068 Uiso 1 1 calc R U .
H7B H 0.6354 0.6045 -0.0022 0.068 Uiso 1 1 calc R U .
H7C H 0.5721 0.5390 -0.0155 0.068 Uiso 1 1 calc R U .
C8 C 0.70955(9) 0.70499(10) 0.6548(2) 0.0291(3) Uani 1 1 d . . .
H8A H 0.7374 0.6749 0.7424 0.035 Uiso 1 1 calc R U .
C9 C 0.88077(19) 0.7500 0.3586(5) 0.0557(8) Uani 1 2 d S T P
H9A H 0.8377 0.7500 0.2759 0.067 Uiso 1 2 calc R U P
H9B H 0.9241 0.7500 0.2770 0.067 Uiso 1 2 calc R U P
Cl3 Cl 0.88051(4) 0.66048(5) 0.50064(10) 0.06454(18) Uani 1 1 d . . .

loop_
_atom_site_aniso_label
_atom_site_aniso_U_11
_atom_site_aniso_U_22
_atom_site_aniso_U_33
_atom_site_aniso_U_23
_atom_site_aniso_U_13
_atom_site_aniso_U_12
Ni1 0.02564(16) 0.02519(16) 0.02523(16) 0.000 -0.00244(11) 0.000
Cl1 0.0318(3) 0.0439(3) 0.0353(3) 0.000 0.0076(2) 0.000
Cl2 0.0332(3) 0.0341(3) 0.0310(3) 0.000 0.0045(2) 0.000
S1 0.0290(2) 0.0335(2) 0.0340(2) -0.00129(17) -0.00483(16) -0.00141(16)
N1 0.0261(6) 0.0273(7) 0.0246(6) 0.0009(5) 0.0009(5) 0.0007(5)
C1 0.0305(8) 0.0280(8) 0.0259(8) 0.0017(6) 0.0037(6) 0.0010(6)
C2 0.0403(10) 0.0324(9) 0.0346(9) 0.0034(7) -0.0022(7) 0.0030(7)
C3 0.0542(12) 0.0315(10) 0.0423(10) 0.0075(8) 0.0038(9) 0.0085(8)
C4 0.0607(13) 0.0274(9) 0.0458(11) 0.0025(8) 0.0057(10) -0.0038(8)
C5 0.0456(11) 0.0337(10) 0.0395(10) -0.0018(8) 0.0003(8) -0.0082(8)
C6 0.0316(8) 0.0298(9) 0.0305(8) 0.0009(7) 0.0034(7) -0.0006(7)
C7 0.0562(12) 0.0471(11) 0.0320(9) -0.0053(8) -0.0059(9) -0.0048(9)
C8 0.0303(8) 0.0316(9) 0.0253(8) 0.0027(7) -0.0026(6) 0.0022(7)
C9 0.0490(18) 0.077(2) 0.0414(17) 0.000 0.0030(14) 0.000
Cl3 0.0586(4) 0.0743(4) 0.0608(4) 0.0095(3) 0.0051(3) 0.0074(3)

loop_
_atom_type_symbol
_atom_type_description
_atom_type_scat_dispersion_real
_atom_type_scat_dispersion_imag
_atom_type_scat_source
C C 0.0033 0.0016 'International Tables Vol C Tables 4.2.6.8 and 6.1.1.4'
H H 0.0000 0.0000 'International Tables Vol C Tables 4.2.6.8 and 6.1.1.4'
N N 0.0061 0.0033 'International Tables Vol C Tables 4.2.6.8 and 6.1.1.4'
S S 0.1246 0.1234 'International Tables Vol C Tables 4.2.6.8 and 6.1.1.4'
Cl Cl 0.1484 0.1585 'International Tables Vol C Tables 4.2.6.8 and 6.1.1.4'
Ni Ni 0.3393 1.1124 'International Tables Vol C Tables 4.2.6.8 and 6.1.1.4'

loop_
_geom_angle_atom_site_label_1
_geom_angle_atom_site_label_2
_geom_angle_atom_site_label_3
_geom_angle
_geom_angle_site_symmetry_1
_geom_angle_site_symmetry_3
N1 Ni1 N1 80.02(8) . 7_575
N1 Ni1 Cl2 91.19(4) . .
N1 Ni1 Cl2 91.19(4) 7_575 .
N1 Ni1 Cl1 90.13(4) . .
N1 Ni1 Cl1 90.13(4) 7_575 .
Cl2 Ni1 Cl1 178.28(3) . .
N1 Ni1 S1 162.57(4) . 7_575
N1 Ni1 S1 83.33(4) 7_575 7_575
Cl2 Ni1 S1 94.267(16) . 7_575
Cl1 Ni1 S1 84.785(16) . 7_575
N1 Ni1 S1 83.33(4) . .
N1 Ni1 S1 162.57(4) 7_575 .
Cl2 Ni1 S1 94.268(16) . .
Cl1 Ni1 S1 84.785(16) . .
S1 Ni1 S1 112.69(2) 7_575 .
C6 S1 C7 100.24(9) . .
C6 S1 Ni1 95.78(6) . .
C7 S1 Ni1 112.83(7) . .
C8 N1 C1 124.37(15) . .
C8 N1 Ni1 113.27(11) . .
C1 N1 Ni1 122.14(11) . .
C6 C1 C2 119.49(16) . .
C6 C1 N1 117.02(15) . .
C2 C1 N1 123.50(16) . .
C3 C2 C1 120.10(18) . .
C2 C3 C4 120.28(19) . .
C5 C4 C3 120.09(18) . .
C4 C5 C6 120.48(18) . .
C5 C6 C1 119.42(17) . .
C5 C6 S1 119.03(14) . .
C1 C6 S1 121.55(13) . .
N1 C8 C8 116.65(10) . 7_575
Cl3 C9 Cl3 111.57(18) . 7_575

loop_
_geom_bond_atom_site_label_1
_geom_bond_atom_site_label_2
_geom_bond_distance
_geom_bond_site_symmetry_2
Ni1 N1 2.0298(14) .
Ni1 N1 2.0298(14) 7_575
Ni1 Cl2 2.3844(7) .
Ni1 Cl1 2.4051(7) .
Ni1 S1 2.4359(5) 7_575
Ni1 S1 2.4360(5) .
S1 C6 1.7844(18) .
S1 C7 1.812(2) .
N1 C8 1.282(2) .
N1 C1 1.408(2) .
C1 C6 1.397(2) .
C1 C2 1.399(2) .
C2 C3 1.379(3) .
C3 C4 1.383(3) .
C4 C5 1.380(3) .
C5 C6 1.390(3) .
C8 C8 1.460(3) 7_575
C9 Cl3 1.7556(19) .
C9 Cl3 1.7556(19) 7_575
